data_4337522
loop_
_publ_author_name
'Sanyal, Ria'
'Guha, Averi'
'Ghosh, Totan'
'Mondal, Tapan Kumar'
'Zangrando, Ennio'
'Das, Debasis'

_publ_section_title
;
 Influence of the coordination environment of zinc(II) complexes of
 designed Mannich ligands on phosphatase activity: a combined experimental
 and theoretical study.
;
_journal_issue 1
_journal_name_full 'Inorganic chemistry'
_journal_page_first 85
_journal_page_last 96
_journal_paper_doi 10.1021/ic4015493
_journal_volume 53
_journal_year 2014
_chemical_formula_moiety 'C28 H44 Cl2 N2 O6 Zn2'
_chemical_formula_sum 'C28 H44 Cl2 N2 O6 Zn2'
_chemical_formula_weight 706.29
_space_group_IT_number 14
_symmetry_cell_setting monoclinic
_symmetry_space_group_name_Hall '-P 2yn'
_symmetry_space_group_name_H-M 'P 1 21/n 1'
_atom_sites_solution_hydrogens geom
_atom_sites_solution_primary direct
_atom_sites_solution_secondary difmap
_audit_creation_method SHELXL-97
_cell_angle_alpha 90.00
_cell_angle_beta 115.3530(10)
_cell_angle_gamma 90.00
_cell_formula_units_Z 2
_cell_length_a 9.9384(3)
_cell_length_b 15.8724(5)
_cell_length_c 11.2234(3)
_cell_measurement_temperature 293(2)
_cell_volume 1599.93(8)
_computing_cell_refinement 'Bruker APEX-2'
_computing_data_collection 'Bruker APEX-2'
_computing_data_reduction 'Bruker SHELXTL'
_computing_molecular_graphics 'Ortep3 for Windows (Farrugia,1997)'
_computing_publication_material 'Wingx 1.80.05 (Farrugia, 1999)'
_computing_structure_refinement 'SHELX97 (Sheldrick, 2008)'
_computing_structure_solution 'SHELX97 (Sheldrick, 2008)'
_diffrn_ambient_temperature 293(2)
_diffrn_measured_fraction_theta_full 0.999
_diffrn_measured_fraction_theta_max 0.999
_diffrn_measurement_device_type 'Bruker APEX-2 CCD area detector'
_diffrn_measurement_method '/w scans'
_diffrn_radiation_monochromator graphite
_diffrn_radiation_source 'fine-focus sealed tube'
_diffrn_radiation_type MoK\a
_diffrn_radiation_wavelength 0.71073
_diffrn_reflns_av_R_equivalents 0.0244
_diffrn_reflns_av_sigmaI/netI 0.0225
_diffrn_reflns_limit_h_max 14
_diffrn_reflns_limit_h_min -13
_diffrn_reflns_limit_k_max 22
_diffrn_reflns_limit_k_min -22
_diffrn_reflns_limit_l_max 16
_diffrn_reflns_limit_l_min -15
_diffrn_reflns_number 21033
_diffrn_reflns_theta_full 30.51
_diffrn_reflns_theta_max 30.51
_diffrn_reflns_theta_min 2.30
_exptl_absorpt_coefficient_mu 1.708
_exptl_absorpt_correction_type multi-scan
_exptl_absorpt_process_details 'BRUKER SADABS'
_exptl_crystal_colour colourless
_exptl_crystal_density_diffrn 1.466
_exptl_crystal_density_method 'not measured'
_exptl_crystal_description square
_exptl_crystal_F_000 736
_refine_diff_density_max 0.711
_refine_diff_density_min -0.522
_refine_diff_density_rms 0.085
_refine_ls_extinction_method none
_refine_ls_goodness_of_fit_ref 1.030
_refine_ls_hydrogen_treatment constr
_refine_ls_matrix_type full
_refine_ls_number_parameters 181
_refine_ls_number_reflns 4878
_refine_ls_number_restraints 0
_refine_ls_restrained_S_all 1.030
_refine_ls_R_factor_all 0.0423
_refine_ls_R_factor_gt 0.0334
_refine_ls_shift/su_max 0.003
_refine_ls_shift/su_mean 0.000
_refine_ls_structure_factor_coef Fsqd
_refine_ls_weighting_details 'calc w=1/[\s^2^(Fo^2^)+(0.0515P)^2^+0.5261P] where P=(Fo^2^+2Fc^2^)/3'
_refine_ls_weighting_scheme calc
_refine_ls_wR_factor_gt 0.0884
_refine_ls_wR_factor_ref 0.0938
_reflns_number_gt 4051
_reflns_number_total 4878
_reflns_threshold_expression >2\s(I)
_cod_data_source_file ic4015493_si_002.cif
_cod_data_source_block 1
_cod_depositor_comments
;
The following automatic conversions were performed:

'_exptl_absorpt_correction_type' value 'MULTI-SCAN' changed to
'multi-scan' according to
/usr/data/users/saulius/automatic-downloads/current/ACS/lib/dictionaries/cif_core.dic
dictionary named 'cif_core.dic' version 2.4.2 from 2011-04-26.

Automatic conversion script
Id: cif_fix_values 2281 2013-09-26 08:29:07Z andrius 

The following automatic conversions were performed:

data name '_exptl_absorpt_process_detail' was replaced with
'_exptl_absorpt_process_details' as specified in the replacement file
'data/replacement-values/replacement_tags.lst'.

Automatic conversion script
Id: cif_correct_tags 9268 2022-04-12 08:56:07Z antanas 
;
_cod_original_sg_symbol_H-M 'P 21/n'
_cod_database_code 4337522

loop_
_symmetry_equiv_pos_as_xyz
'x, y, z'
'-x+1/2, y+1/2, -z+1/2'
'-x, -y, -z'
'x-1/2, -y-1/2, z-1/2'

loop_
_atom_site_label
_atom_site_type_symbol
_atom_site_fract_x
_atom_site_fract_y
_atom_site_fract_z
_atom_site_U_iso_or_equiv
_atom_site_adp_type
_atom_site_occupancy
_atom_site_symmetry_multiplicity
_atom_site_calc_flag
_atom_site_refinement_flags
_atom_site_disorder_assembly
_atom_site_disorder_group
Zn Zn 0.11389(2) 0.067164(11) 1.000234(19) 0.03197(7) Uani 1 1 d . . .
Cl1 Cl 0.09750(8) 0.12230(4) 0.81399(6) 0.06531(17) Uani 1 1 d . . .
N1 N 0.31725(15) 0.04159(8) 1.16534(13) 0.0294(3) Uani 1 1 d . A .
O1 O 0.06243(13) -0.05893(7) 0.96244(14) 0.0353(3) Uani 1 1 d . . .
O2 O 0.17678(16) 0.19336(8) 1.11183(14) 0.0466(3) Uani 1 1 d . . .
C1 C 0.17150(17) -0.11537(10) 0.98267(17) 0.0311(3) Uani 1 1 d . . .
C2 C 0.15513(19) -0.17732(11) 0.88990(19) 0.0392(4) Uani 1 1 d . . .
H2 H 0.0656 -0.1821 0.8148 0.047 Uiso 1 1 calc R . .
C3 C 0.2713(2) -0.23207(12) 0.9085(2) 0.0409(4) Uani 1 1 d . . .
H3 H 0.2583 -0.2733 0.8456 0.049 Uiso 1 1 calc R . .
C4 C 0.4064(2) -0.22661(11) 1.01892(18) 0.0376(4) Uani 1 1 d . . .
C5 C 0.5338(2) -0.28438(15) 1.0351(2) 0.0539(5) Uani 1 1 d . . .
H5A H 0.6265 -0.2555 1.0822 0.081 Uiso 1 1 calc R . .
H5B H 0.5253 -0.3008 0.9498 0.081 Uiso 1 1 calc R . .
H5C H 0.5307 -0.3336 1.0836 0.081 Uiso 1 1 calc R . .
C6 C 0.42088(19) -0.16590(10) 1.11321(17) 0.0349(3) Uani 1 1 d . . .
H6 H 0.5101 -0.1621 1.1888 0.042 Uiso 1 1 calc R . .
C7 C 0.30517(18) -0.11067(9) 1.09746(16) 0.0304(3) Uani 1 1 d . . .
C8 C 0.3175(2) -0.04893(10) 1.20328(17) 0.0325(3) Uani 1 1 d . . .
H8A H 0.2350 -0.0581 1.2263 0.039 Uiso 1 1 calc R . .
H8B H 0.4088 -0.0602 1.2812 0.039 Uiso 1 1 calc R . .
C9 C 0.3140(2) 0.09442(11) 1.27383(18) 0.0382(4) Uani 1 1 d . . .
H9A H 0.4060 0.0864 1.3526 0.046 Uiso 1 1 calc R . .
H9B H 0.2325 0.0761 1.2934 0.046 Uiso 1 1 calc R . .
C10 C 0.2953(2) 0.18694(11) 1.2387(2) 0.0431(4) Uani 1 1 d . . .
H10A H 0.2727 0.2183 1.3021 0.052 Uiso 1 1 calc R . .
H10B H 0.3860 0.2095 1.2386 0.052 Uiso 1 1 calc R . .
C11 C 0.1417(3) 0.27670(13) 1.0640(3) 0.0569(6) Uani 1 1 d . . .
H11A H 0.0603 0.2758 0.9778 0.085 Uiso 1 1 calc R . .
H11B H 0.2270 0.3020 1.0592 0.085 Uiso 1 1 calc R . .
H11C H 0.1142 0.3088 1.1226 0.085 Uiso 1 1 calc R . .
C12 C 0.4445(2) 0.06210(11) 1.1331(2) 0.0391(4) Uani 1 1 d . . .
H12A H 0.4232 0.1153 1.0860 0.047 Uiso 0.540(6) 1 calc PR A 1
H12B H 0.4493 0.0192 1.0734 0.047 Uiso 0.540(6) 1 calc PR A 1
H12C H 0.4481 0.1230 1.1273 0.047 Uiso 0.460(6) 1 calc PR A 2
H12D H 0.4195 0.0403 1.0453 0.047 Uiso 0.460(6) 1 calc PR A 2
O3 O 0.6332(3) -0.0057(2) 1.3261(3) 0.0577(10) Uiso 0.540(6) 1 d P A 1
C13 C 0.5978(5) 0.0686(3) 1.2491(5) 0.0490(10) Uiso 0.540(6) 1 d P A 1
H13A H 0.6723 0.0782 1.2162 0.059 Uiso 0.540(6) 1 calc PR A 1
H13B H 0.5993 0.1164 1.3036 0.059 Uiso 0.540(6) 1 calc PR A 1
O3A O 0.6425(4) 0.0565(2) 1.3527(4) 0.0588(13) Uiso 0.460(6) 1 d P A 2
C13A C 0.5997(5) 0.0330(3) 1.2194(5) 0.0450(11) Uiso 0.460(6) 1 d P A 2
H13C H 0.6049 -0.0277 1.2136 0.054 Uiso 0.460(6) 1 calc PR A 2
H13D H 0.6684 0.0576 1.1886 0.054 Uiso 0.460(6) 1 calc PR A 2
C14 C 0.7798(3) 0.0038(2) 1.4308(3) 0.0892(10) Uani 1 1 d . A 1
H14A H 0.7953 -0.0378 1.4974 0.134 Uiso 0.540(6) 1 calc PR A 1
H14B H 0.7898 0.0590 1.4685 0.134 Uiso 0.540(6) 1 calc PR A 1
H14C H 0.8524 -0.0035 1.3964 0.134 Uiso 0.540(6) 1 calc PR A 1
H14D H 0.8003 0.0059 1.5225 0.134 Uiso 0.460(6) 1 d PR A 2
H14E H 0.8629 0.0267 1.4192 0.134 Uiso 0.460(6) 1 d PR A 2
H14F H 0.7628 -0.0531 1.4003 0.134 Uiso 0.460(6) 1 d PR A 2

loop_
_atom_site_aniso_label
_atom_site_aniso_U_11
_atom_site_aniso_U_22
_atom_site_aniso_U_33
_atom_site_aniso_U_23
_atom_site_aniso_U_13
_atom_site_aniso_U_12
Zn 0.03049(11) 0.03004(11) 0.03462(12) 0.00174(7) 0.01320(8) 0.00150(6)
Cl1 0.0930(4) 0.0621(3) 0.0452(3) 0.0125(2) 0.0338(3) 0.0003(3)
N1 0.0337(6) 0.0252(5) 0.0310(7) -0.0015(5) 0.0155(5) -0.0007(5)
O1 0.0289(5) 0.0295(5) 0.0472(7) -0.0048(5) 0.0160(5) 0.0022(4)
O2 0.0488(7) 0.0278(6) 0.0510(8) -0.0036(5) 0.0097(6) 0.0005(5)
C1 0.0303(7) 0.0273(7) 0.0388(9) -0.0020(6) 0.0176(6) -0.0005(5)
C2 0.0337(8) 0.0405(9) 0.0407(9) -0.0104(7) 0.0134(7) -0.0003(7)
C3 0.0430(9) 0.0372(8) 0.0440(10) -0.0111(7) 0.0201(8) 0.0022(7)
C4 0.0405(9) 0.0335(8) 0.0423(9) 0.0004(7) 0.0212(8) 0.0070(6)
C5 0.0528(11) 0.0542(12) 0.0529(12) -0.0043(9) 0.0209(10) 0.0213(9)
C6 0.0360(8) 0.0313(7) 0.0364(9) 0.0023(6) 0.0145(7) 0.0038(6)
C7 0.0357(7) 0.0244(6) 0.0331(8) -0.0006(6) 0.0166(6) 0.0007(5)
C8 0.0409(8) 0.0259(7) 0.0314(8) 0.0009(6) 0.0161(7) 0.0002(6)
C9 0.0469(9) 0.0340(8) 0.0343(9) -0.0063(7) 0.0180(7) 0.0012(7)
C10 0.0461(9) 0.0325(8) 0.0452(10) -0.0107(7) 0.0144(8) -0.0019(7)
C11 0.0656(13) 0.0324(9) 0.0695(15) 0.0034(9) 0.0257(12) 0.0096(9)
C12 0.0376(8) 0.0401(9) 0.0444(10) 0.0004(7) 0.0221(8) -0.0035(7)
C14 0.0499(14) 0.112(3) 0.081(2) 0.0220(18) 0.0043(13) -0.0001(15)

loop_
_atom_type_symbol
_atom_type_description
_atom_type_scat_dispersion_real
_atom_type_scat_dispersion_imag
_atom_type_scat_source
C C 0.0033 0.0016 'International Tables Vol C Tables 4.2.6.8 and 6.1.1.4'
H H 0.0000 0.0000 'International Tables Vol C Tables 4.2.6.8 and 6.1.1.4'
N N 0.0061 0.0033 'International Tables Vol C Tables 4.2.6.8 and 6.1.1.4'
O O 0.0106 0.0060 'International Tables Vol C Tables 4.2.6.8 and 6.1.1.4'
Cl Cl 0.1484 0.1585 'International Tables Vol C Tables 4.2.6.8 and 6.1.1.4'
Zn Zn 0.2839 1.4301 'International Tables Vol C Tables 4.2.6.8 and 6.1.1.4'

loop_
_geom_angle_atom_site_label_1
_geom_angle_atom_site_label_2
_geom_angle_atom_site_label_3
_geom_angle
_geom_angle_site_symmetry_1
_geom_angle_site_symmetry_3
O1 Zn O1 79.34(5) 3_557 .
O1 Zn N1 113.80(5) 3_557 .
O1 Zn N1 93.08(5) . .
O1 Zn Cl1 121.02(4) 3_557 .
O1 Zn Cl1 106.17(4) . .
N1 Zn Cl1 124.13(4) . .
O1 Zn O2 90.06(5) 3_557 .
O1 Zn O2 160.20(6) . .
N1 Zn O2 75.84(5) . .
Cl1 Zn O2 93.61(4) . .
O1 Zn Zn 40.75(3) 3_557 3_557
O1 Zn Zn 38.59(3) . 3_557
N1 Zn Zn 106.97(4) . 3_557
Cl1 Zn Zn 120.81(2) . 3_557
O2 Zn Zn 128.72(4) . 3_557
C9 N1 C12 113.11(14) . .
C9 N1 C8 107.78(13) . .
C12 N1 C8 112.30(13) . .
C9 N1 Zn 105.13(10) . .
C12 N1 Zn 109.66(11) . .
C8 N1 Zn 108.52(10) . .
C1 O1 Zn 130.04(10) . 3_557
C1 O1 Zn 119.93(10) . .
Zn O1 Zn 100.66(5) 3_557 .
C10 O2 C11 114.48(16) . .
C10 O2 Zn 113.65(10) . .
C11 O2 Zn 129.94(14) . .
O1 C1 C2 121.06(15) . .
O1 C1 C7 119.78(14) . .
C2 C1 C7 119.14(14) . .
C3 C2 C1 120.49(16) . .
C3 C2 H2 119.8 . .
C1 C2 H2 119.8 . .
C4 C3 C2 121.35(16) . .
C4 C3 H3 119.3 . .
C2 C3 H3 119.3 . .
C3 C4 C6 117.92(15) . .
C3 C4 C5 120.71(17) . .
C6 C4 C5 121.37(17) . .
C4 C5 H5A 109.5 . .
C4 C5 H5B 109.5 . .
H5A C5 H5B 109.5 . .
C4 C5 H5C 109.5 . .
H5A C5 H5C 109.5 . .
H5B C5 H5C 109.5 . .
C4 C6 C7 121.80(16) . .
C4 C6 H6 119.1 . .
C7 C6 H6 119.1 . .
C6 C7 C1 119.23(15) . .
C6 C7 C8 121.68(15) . .
C1 C7 C8 119.03(14) . .
N1 C8 C7 114.25(13) . .
N1 C8 H8A 108.7 . .
C7 C8 H8A 108.7 . .
N1 C8 H8B 108.7 . .
C7 C8 H8B 108.7 . .
H8A C8 H8B 107.6 . .
N1 C9 C10 112.14(15) . .
N1 C9 H9A 109.2 . .
C10 C9 H9A 109.2 . .
N1 C9 H9B 109.2 . .
C10 C9 H9B 109.2 . .
H9A C9 H9B 107.9 . .
O2 C10 C9 106.86(14) . .
O2 C10 H10A 110.3 . .
C9 C10 H10A 110.3 . .
O2 C10 H10B 110.3 . .
C9 C10 H10B 110.3 . .
H10A C10 H10B 108.6 . .
O2 C11 H11A 109.5 . .
O2 C11 H11B 109.5 . .
H11A C11 H11B 109.5 . .
O2 C11 H11C 109.5 . .
H11A C11 H11C 109.5 . .
H11B C11 H11C 109.5 . .
N1 C12 C13A 121.3(2) . .
N1 C12 C13 116.6(2) . .
C13A C12 C13 25.18(19) . .
N1 C12 H12A 108.1 . .
C13A C12 H12A 123.0 . .
C13 C12 H12A 108.1 . .
N1 C12 H12B 108.1 . .
C13A C12 H12B 83.7 . .
C13 C12 H12B 108.1 . .
H12A C12 H12B 107.3 . .
N1 C12 H12C 107.0 . .
C13A C12 H12C 107.0 . .
C13 C12 H12C 86.4 . .
H12A C12 H12C 26.2 . .
H12B C12 H12C 129.7 . .
N1 C12 H12D 107.0 . .
C13A C12 H12D 107.0 . .
C13 C12 H12D 128.3 . .
H12A C12 H12D 81.7 . .
H12B C12 H12D 27.9 . .
H12C C12 H12D 106.7 . .
C13 O3 C14 108.2(3) . .
C13 O3 H14F 136.7 . .
C14 O3 H14F 39.1 . .
O3 C13 C12 111.2(3) . .
O3 C13 H13A 109.4 . .
C12 C13 H13A 109.4 . .
O3 C13 H13B 109.4 . .
C12 C13 H13B 109.4 . .
H13A C13 H13B 108.0 . .
O3A C13A C12 111.2(4) . .
O3A C13A H13C 109.4 . .
C12 C13A H13C 109.4 . .
O3A C13A H13D 109.4 . .
C12 C13A H13D 109.4 . .
H13C C13A H13D 108.0 . .
O3 C14 H14A 109.5 . .
O3 C14 H14B 109.5 . .
H14A C14 H14B 109.5 . .
O3 C14 H14C 109.5 . .
H14A C14 H14C 109.5 . .
H14B C14 H14C 109.5 . .
O3 C14 H14D 123.7 . .
H14A C14 H14D 45.5 . .
H14B C14 H14D 64.0 . .
H14C C14 H14D 125.8 . .
O3 C14 H14E 124.0 . .
H14A C14 H14E 120.3 . .
H14B C14 H14E 77.4 . .
H14C C14 H14E 32.1 . .
H14D C14 H14E 109.4 . .
O3 C14 H14F 69.2 . .
H14A C14 H14F 64.7 . .
H14B C14 H14F 172.2 . .
H14C C14 H14F 77.9 . .
H14D C14 H14F 109.9 . .
H14E C14 H14F 109.9 . .

loop_
_geom_bond_atom_site_label_1
_geom_bond_atom_site_label_2
_geom_bond_distance
_geom_bond_site_symmetry_2
Zn O1 1.9727(12) 3_557
Zn O1 2.0643(11) .
Zn N1 2.1157(14) .
Zn Cl1 2.2068(6) .
Zn O2 2.3025(13) .
Zn Zn 3.1081(4) 3_557
N1 C9 1.490(2) .
N1 C12 1.493(2) .
N1 C8 1.498(2) .
O1 C1 1.3485(19) .
O1 Zn 1.9727(12) 3_557
O2 C10 1.410(2) .
O2 C11 1.414(2) .
C1 C2 1.390(2) .
C1 C7 1.402(2) .
C2 C3 1.388(2) .
C2 H2 0.9300 .
C3 C4 1.386(3) .
C3 H3 0.9300 .
C4 C6 1.392(2) .
C4 C5 1.510(2) .
C5 H5A 0.9600 .
C5 H5B 0.9600 .
C5 H5C 0.9600 .
C6 C7 1.396(2) .
C6 H6 0.9300 .
C7 C8 1.504(2) .
C8 H8A 0.9700 .
C8 H8B 0.9700 .
C9 C10 1.511(3) .
C9 H9A 0.9700 .
C9 H9B 0.9700 .
C10 H10A 0.9700 .
C10 H10B 0.9700 .
C11 H11A 0.9600 .
C11 H11B 0.9600 .
C11 H11C 0.9600 .
C12 C13A 1.500(5) .
C12 C13 1.525(5) .
C12 H12A 0.9700 .
C12 H12B 0.9700 .
C12 H12C 0.9700 .
C12 H12D 0.9700 .
O3 C13 1.416(6) .
O3 C14 1.436(4) .
O3 H14F 1.4140 .
C13 H13A 0.9700 .
C13 H13B 0.9700 .
O3A C13A 1.418(7) .
C13A H13C 0.9700 .
C13A H13D 0.9700 .
C14 H14A 0.9600 .
C14 H14B 0.9600 .
C14 H14C 0.9600 .
C14 H14D 0.9604 .
C14 H14E 0.9606 .
C14 H14F 0.9544 .

loop_
_geom_torsion_atom_site_label_1
_geom_torsion_atom_site_label_2
_geom_torsion_atom_site_label_3
_geom_torsion_atom_site_label_4
_geom_torsion
_geom_torsion_site_symmetry_1
_geom_torsion_site_symmetry_4
O1 Zn N1 C9 -49.52(11) 3_557 .
O1 Zn N1 C9 -129.21(10) . .
Cl1 Zn N1 C9 118.86(10) . .
O2 Zn N1 C9 34.16(10) . .
Zn Zn N1 C9 -92.53(10) 3_557 .
O1 Zn N1 C12 -171.41(10) 3_557 .
O1 Zn N1 C12 108.89(11) . .
Cl1 Zn N1 C12 -3.03(12) . .
O2 Zn N1 C12 -87.73(11) . .
Zn Zn N1 C12 145.57(9) 3_557 .
O1 Zn N1 C8 65.59(11) 3_557 .
O1 Zn N1 C8 -14.11(10) . .
Cl1 Zn N1 C8 -126.04(9) . .
O2 Zn N1 C8 149.27(11) . .
Zn Zn N1 C8 22.57(10) 3_557 .
O1 Zn O1 C1 -149.74(16) 3_557 .
N1 Zn O1 C1 -36.10(13) . .
Cl1 Zn O1 C1 90.82(12) . .
O2 Zn O1 C1 -91.08(19) . .
Zn Zn O1 C1 -149.74(16) 3_557 .
O1 Zn O1 Zn 0.0 3_557 3_557
N1 Zn O1 Zn 113.65(6) . 3_557
Cl1 Zn O1 Zn -119.44(5) . 3_557
O2 Zn O1 Zn 58.66(16) . 3_557
O1 Zn O2 C10 103.53(14) 3_557 .
O1 Zn O2 C10 46.5(2) . .
N1 Zn O2 C10 -11.05(13) . .
Cl1 Zn O2 C10 -135.37(13) . .
Zn Zn O2 C10 89.53(13) 3_557 .
O1 Zn O2 C11 -93.38(18) 3_557 .
O1 Zn O2 C11 -150.45(18) . .
N1 Zn O2 C11 152.04(19) . .
Cl1 Zn O2 C11 27.71(18) . .
Zn Zn O2 C11 -107.39(18) 3_557 .
Zn O1 C1 C2 85.7(2) 3_557 .
Zn O1 C1 C2 -134.63(14) . .
Zn O1 C1 C7 -95.82(17) 3_557 .
Zn O1 C1 C7 43.89(19) . .
O1 C1 C2 C3 176.40(17) . .
C7 C1 C2 C3 -2.1(3) . .
C1 C2 C3 C4 -0.2(3) . .
C2 C3 C4 C6 1.9(3) . .
C2 C3 C4 C5 -177.5(2) . .
C3 C4 C6 C7 -1.2(3) . .
C5 C4 C6 C7 178.20(18) . .
C4 C6 C7 C1 -1.1(3) . .
C4 C6 C7 C8 175.99(16) . .
O1 C1 C7 C6 -175.80(15) . .
C2 C1 C7 C6 2.7(2) . .
O1 C1 C7 C8 7.1(2) . .
C2 C1 C7 C8 -174.41(15) . .
C9 N1 C8 C7 174.19(14) . .
C12 N1 C8 C7 -60.57(18) . .
Zn N1 C8 C7 60.83(15) . .
C6 C7 C8 N1 114.65(17) . .
C1 C7 C8 N1 -68.27(19) . .
C12 N1 C9 C10 61.95(19) . .
C8 N1 C9 C10 -173.28(15) . .
Zn N1 C9 C10 -57.67(16) . .
C11 O2 C10 C9 178.82(18) . .
Zn O2 C10 C9 -15.37(19) . .
N1 C9 C10 O2 48.0(2) . .
C9 N1 C12 C13A 76.5(3) . .
C8 N1 C12 C13A -45.7(3) . .
Zn N1 C12 C13A -166.5(3) . .
C9 N1 C12 C13 48.2(3) . .
C8 N1 C12 C13 -74.1(3) . .
Zn N1 C12 C13 165.2(2) . .
C14 O3 C13 C12 178.3(3) . .
N1 C12 C13 O3 55.1(4) . .
C13A C12 C13 O3 -52.4(6) . .
N1 C12 C13A O3A -52.6(5) . .
C13 C12 C13A O3A 33.9(5) . .
